data_7240229
loop_
_publ_author_name
'Liang, Wenbin'
'Nakajima, Kazunari'
'Nishibayashi, Yoshiaki'

_publ_section_title
;
 Synthesis of 1,2,4-azadiphosphole derivatives based on vanadium-catalyzed
 [2+2+1] cycloaddition reactions of azobenzenes with phosphaalkynes
;
_journal_issue 22
_journal_name_full 'RSC Advances'
_journal_page_first 12730
_journal_page_last 12733
_journal_paper_doi 10.1039/D0RA02503H
_journal_volume 10
_journal_year 2020
_chemical_formula_moiety 'C28 H35 N P2'
_chemical_formula_sum 'C28 H35 N P2'
_chemical_formula_weight 447.54
_space_group_crystal_system orthorhombic
_space_group_IT_number 62
_space_group_name_Hall '-P 2ac 2n'
_space_group_name_H-M_alt 'P n m a'
_atom_sites_solution_hydrogens geom
_atom_sites_solution_primary direct
_atom_sites_solution_secondary difmap
_audit_update_record
;
2019-12-27 deposited with the CCDC.	2020-03-19 downloaded from the CCDC.
;
_cell_angle_alpha 90.0000
_cell_angle_beta 90.0000
_cell_angle_gamma 90.0000
_cell_formula_units_Z 4
_cell_length_a 14.2420(9)
_cell_length_b 10.3185(7)
_cell_length_c 16.3776(9)
_cell_measurement_reflns_used 14314
_cell_measurement_temperature 178
_cell_measurement_theta_max 27.48
_cell_measurement_theta_min 1.90
_cell_volume 2406.8(3)
_computing_cell_refinement 'RAPID AUTO'
_computing_data_collection 'RAPID AUTO (Rigaku, 2018)'
_computing_data_reduction 'RAPID AUTO'
_computing_molecular_graphics 'CrystalStructure 4.3'
_computing_publication_material 'CrystalStructure 4.3 (Rigaku, 2018)'
_computing_structure_refinement 'SHELXL Version 2016/6 (Sheldrick, 2008)'
_computing_structure_solution 'SHELXS Version 2013/1 (Sheldrick, 2008)'
_diffrn_ambient_temperature 178
_diffrn_detector_area_resol_mean 10.000
_diffrn_measured_fraction_theta_full 0.989
_diffrn_measured_fraction_theta_max 0.949
_diffrn_measurement_device_type 'Rigaku R-AXIS RAPID'
_diffrn_measurement_method \w
_diffrn_radiation_type 'Mo K\a'
_diffrn_radiation_wavelength 0.71075
_diffrn_reflns_av_R_equivalents 0.0812
_diffrn_reflns_av_unetI/netI 0.0833
_diffrn_reflns_Laue_measured_fraction_full 0.989
_diffrn_reflns_Laue_measured_fraction_max 0.949
_diffrn_reflns_limit_h_max 18
_diffrn_reflns_limit_h_min -18
_diffrn_reflns_limit_k_max 13
_diffrn_reflns_limit_k_min -12
_diffrn_reflns_limit_l_max 20
_diffrn_reflns_limit_l_min -21
_diffrn_reflns_number 19428
_diffrn_reflns_point_group_measured_fraction_full 0.989
_diffrn_reflns_point_group_measured_fraction_max 0.949
_diffrn_reflns_theta_full 25.242
_diffrn_reflns_theta_max 27.480
_diffrn_reflns_theta_min 1.895
_diffrn_standards_number 0
_exptl_absorpt_coefficient_mu 0.197
_exptl_absorpt_correction_T_max 0.979
_exptl_absorpt_correction_T_min 0.560
_exptl_absorpt_correction_type multi-scan
_exptl_absorpt_process_details 'ABSCOR (Rigaku, 1995)'
_exptl_crystal_colour colorless
_exptl_crystal_density_diffrn 1.235
_exptl_crystal_density_method 'not measured'
_exptl_crystal_description plate
_exptl_crystal_F_000 960.00
_exptl_crystal_size_max 0.290
_exptl_crystal_size_mid 0.160
_exptl_crystal_size_min 0.110
_refine_diff_density_max 0.82
_refine_diff_density_min -0.82
_refine_ls_extinction_method none
_refine_ls_goodness_of_fit_ref 1.000
_refine_ls_hydrogen_treatment constr
_refine_ls_number_parameters 152
_refine_ls_number_reflns 2989
_refine_ls_number_restraints 0
_refine_ls_R_factor_all 0.1625
_refine_ls_R_factor_gt 0.1398
_refine_ls_shift/su_max 0.000
_refine_ls_structure_factor_coef Fsqd
_refine_ls_weighting_details 'w = 1/[\s^2^(Fo^2^)+17.6500P] where P=(Fo^2^+2Fc^2^)/3'
_refine_ls_weighting_scheme calc
_refine_ls_wR_factor_gt 0.2387
_refine_ls_wR_factor_ref 0.2519
_reflns_Friedel_coverage 0.000
_reflns_number_gt 2648
_reflns_number_total 2989
_reflns_threshold_expression F^2^>2.0\s(F^2^)
_cod_data_source_file d0ra02503h2.cif
_cod_data_source_block C28H35NP2
_cod_depositor_comments 'Adding full bibliography for 7240229.cif.'
_cod_database_code 7240229

loop_
_space_group_symop_id
_space_group_symop_operation_xyz
1 +X,+Y,+Z
2 1/2+X,1/2-Y,1/2-Z
3 -X,1/2+Y,-Z
4 1/2-X,-Y,1/2+Z
5 -X,-Y,-Z
6 -1/2-X,-1/2+Y,-1/2+Z
7 +X,-1/2-Y,+Z
8 -1/2+X,+Y,-1/2-Z

loop_
_atom_site_label
_atom_site_type_symbol
_atom_site_fract_x
_atom_site_fract_y
_atom_site_fract_z
_atom_site_U_iso_or_equiv
_atom_site_adp_type
_atom_site_occupancy
_atom_site_site_symmetry_order
_atom_site_calc_flag
_atom_site_refinement_flags_posn
_atom_site_refinement_flags_adp
_atom_site_refinement_flags_occupancy
_atom_site_disorder_assembly
_atom_site_disorder_group
P1 P 0.41761(13) 0.250000 0.60511(11) 0.0349(5) Uani 1 2 d S T P . .
P2 P 0.35476(13) 0.250000 0.43540(11) 0.0371(5) Uani 1 2 d S T P . .
N1 N 0.5023(4) 0.250000 0.5310(3) 0.0272(12) Uani 1 2 d S T P . .
C1 C 0.3255(4) 0.250000 0.5395(4) 0.0282(14) Uani 1 2 d S T P . .
C2 C 0.4756(4) 0.250000 0.4498(4) 0.0303(15) Uani 1 2 d S T P . .
C3 C 0.5972(4) 0.250000 0.5629(4) 0.0320(15) Uani 1 2 d S T P . .
C4 C 0.6404(4) 0.1332(6) 0.5814(3) 0.0457(14) Uani 1 1 d . . . . .
H4 H 0.609659 0.053111 0.570940 0.055 Uiso 1 1 calc R U . . .
C5 C 0.7295(5) 0.1362(9) 0.6154(4) 0.069(2) Uani 1 1 d . . . . .
H5 H 0.760779 0.057002 0.627077 0.083 Uiso 1 1 calc R U . . .
C6 C 0.7727(6) 0.250000 0.6324(5) 0.066(3) Uani 1 2 d S T P . .
H6 H 0.833488 0.250000 0.656347 0.079 Uiso 1 2 calc R U P . .
C7 C 0.2227(5) 0.250000 0.5683(4) 0.0316(15) Uani 1 2 d S T P . .
C8 C 0.2173(6) 0.250000 0.6624(5) 0.070(3) Uani 1 2 d S T P . .
H8A H 0.249285 0.172251 0.684296 0.084 Uiso 0.5 1 calc R U P . .
H8B H 0.249285 0.327749 0.684296 0.084 Uiso 0.5 1 calc R U P . .
C9 C 0.1141(6) 0.250000 0.6889(5) 0.061(3) Uani 1 2 d S T P . .
H9 H 0.111926 0.249999 0.749886 0.073 Uiso 1 2 calc R U P . .
C10 C 0.0684(5) 0.1372(9) 0.6606(6) 0.088(3) Uani 1 1 d . . . . .
H10A H 0.003388 0.135142 0.682053 0.106 Uiso 1 1 calc R U . . .
H10B H 0.101714 0.059659 0.681283 0.106 Uiso 1 1 calc R U . . .
C11 C 0.0660(6) 0.1338(10) 0.5650(7) 0.135(6) Uani 1 1 d . . . . .
H11 H 0.031233 0.056502 0.543966 0.162 Uiso 1 1 calc R U . . .
C12 C 0.1741(5) 0.1296(9) 0.5407(6) 0.097(3) Uani 1 1 d . . . . .
H12A H 0.204111 0.053239 0.566351 0.117 Uiso 1 1 calc R U . . .
H12B H 0.180134 0.120940 0.480773 0.117 Uiso 1 1 calc R U . . .
C13 C 0.0265(12) 0.250000 0.5371(10) 0.110(5) Uiso 1 2 d S . P . .
H13A H 0.029645 0.250000 0.476752 0.132 Uiso 1 2 calc R U P . .
H13B H -0.040759 0.249999 0.552370 0.132 Uiso 1 2 calc R U P . .
C14 C 0.5439(5) 0.250000 0.3772(4) 0.0308(15) Uani 1 2 d S T P . .
C15 C 0.5808(8) 0.1143(12) 0.3661(7) 0.044(3) Uiso 0.5 1 d . . P . .
C16 C 0.4890(7) 0.2942(9) 0.2996(6) 0.034(2) Uiso 0.5 1 d . . P . .
C17 C 0.6302(8) 0.3446(12) 0.3877(7) 0.043(2) Uiso 0.5 1 d . . P . .
C18 C 0.6438(9) 0.1036(13) 0.2889(8) 0.051(3) Uiso 0.5 1 d . . P . .
C19 C 0.6923(9) 0.3401(14) 0.3074(7) 0.044(3) Uiso 0.5 1 d . . P . .
C20 C 0.5532(7) 0.2907(9) 0.2227(6) 0.035(2) Uiso 0.5 1 d . . P . .
C21 C 0.7280(9) 0.2002(12) 0.3033(7) 0.046(3) Uiso 0.5 1 d . . P . .
C22 C 0.6386(10) 0.3802(14) 0.2337(9) 0.057(3) Uiso 0.5 1 d . . P . .
C23 C 0.5889(9) 0.1499(13) 0.2144(7) 0.044(3) Uiso 0.5 1 d . . P . .

loop_
_atom_site_aniso_label
_atom_site_aniso_U_11
_atom_site_aniso_U_22
_atom_site_aniso_U_33
_atom_site_aniso_U_23
_atom_site_aniso_U_13
_atom_site_aniso_U_12
P1 0.0267(9) 0.0522(12) 0.0257(8) 0.000 0.0030(7) 0.000
P2 0.0246(9) 0.0600(14) 0.0266(9) 0.000 0.0015(7) 0.000
N1 0.023(3) 0.034(3) 0.025(2) 0.000 0.004(2) 0.000
C1 0.024(3) 0.032(4) 0.029(3) 0.000 0.004(3) 0.000
C2 0.024(3) 0.045(4) 0.021(3) 0.000 0.000(2) 0.000
C3 0.025(3) 0.049(4) 0.022(3) 0.000 0.010(2) 0.000
C4 0.040(3) 0.058(4) 0.039(3) 0.001(3) 0.000(2) 0.013(3)
C5 0.051(4) 0.112(7) 0.044(3) 0.006(4) -0.003(3) 0.041(4)
C6 0.020(4) 0.146(11) 0.033(4) 0.000 -0.001(3) 0.000
C7 0.027(3) 0.038(4) 0.030(3) 0.000 0.008(3) 0.000
C8 0.030(4) 0.142(11) 0.037(4) 0.000 0.009(3) 0.000
C9 0.039(5) 0.101(9) 0.042(5) 0.000 0.014(4) 0.000
C10 0.052(4) 0.083(6) 0.129(7) 0.027(5) 0.054(5) 0.003(4)
C11 0.099(7) 0.139(9) 0.166(10) -0.120(8) 0.093(7) -0.095(7)
C12 0.058(4) 0.108(7) 0.126(7) -0.074(6) 0.045(5) -0.045(5)
C14 0.029(3) 0.035(4) 0.028(3) 0.000 0.005(3) 0.000

loop_
_atom_type_symbol
_atom_type_description
_atom_type_scat_dispersion_real
_atom_type_scat_dispersion_imag
_atom_type_scat_source
C C 0.0033 0.0016
;
International Tables for Crystallography
(Vol. C, Tables 4.2.6.8 and 6.1.1.4)
;
H H 0.0000 0.0000
;
International Tables for Crystallography
(Vol. C, Table 6.1.1.4)
;
N N 0.0061 0.0033
;
International Tables for Crystallography
(Vol. C, Tables 4.2.6.8 and 6.1.1.4)
;
P P 0.1023 0.0942
;
International Tables for Crystallography
(Vol. C, Tables 4.2.6.8 and 6.1.1.4)
;

loop_
_geom_angle_atom_site_label_1
_geom_angle_atom_site_label_2
_geom_angle_atom_site_label_3
_geom_angle
_geom_angle_site_symmetry_1
_geom_angle_site_symmetry_3
_geom_angle_publ_flag
C1 P1 N1 95.5(3) . . ?
C2 P2 C1 95.9(3) . . ?
C2 N1 C3 127.1(5) . . ?
C2 N1 P1 119.2(4) . . ?
C3 N1 P1 113.7(4) . . ?
C7 C1 P1 122.8(5) . . ?
C7 C1 P2 121.6(5) . . ?
P1 C1 P2 115.6(4) . . ?
N1 C2 C14 124.8(6) . . ?
N1 C2 P2 113.8(4) . . ?
C14 C2 P2 121.4(5) . . ?
C4 C3 C4 120.8(7) . 7_565 ?
C4 C3 N1 119.4(4) . . ?
C4 C3 N1 119.4(3) 7_565 . ?
C5 C4 C3 118.3(7) . . ?
C5 C4 H4 120.9 . . ?
C3 C4 H4 120.9 . . ?
C6 C5 C4 121.2(7) . . ?
C6 C5 H5 119.4 . . ?
C4 C5 H5 119.4 . . ?
C5 C6 C5 120.2(8) . 7_565 ?
C5 C6 H6 119.9 . . ?
C5 C6 H6 119.9 7_565 . ?
C12 C7 C12 112.8(10) . 7_565 ?
C12 C7 C1 110.4(4) . . ?
C12 C7 C1 110.4(4) 7_565 . ?
C12 C7 C8 106.2(5) . . ?
C12 C7 C8 106.2(5) 7_565 . ?
C1 C7 C8 110.7(6) . . ?
C9 C8 C7 109.3(7) . . ?
C9 C8 H8A 109.8 . . ?
C7 C8 H8A 109.8 . . ?
C9 C8 H8B 109.8 . . ?
C7 C8 H8B 109.8 . . ?
H8A C8 H8B 108.3 . . ?
C10 C9 C10 111.1(10) 7_565 . ?
C10 C9 C8 110.5(5) 7_565 . ?
C10 C9 C8 110.5(5) . . ?
C10 C9 H9 108.2 7_565 . ?
C10 C9 H9 108.2 . . ?
C8 C9 H9 108.2 . . ?
C9 C10 C11 110.8(7) . . ?
C9 C10 H10A 109.5 . . ?
C11 C10 H10A 109.5 . . ?
C9 C10 H10B 109.5 . . ?
C11 C10 H10B 109.5 . . ?
H10A C10 H10B 108.1 . . ?
C13 C11 C10 108.3(9) . . ?
C13 C11 C12 109.3(11) . . ?
C10 C11 C12 103.2(8) . . ?
C13 C11 H11 111.8 . . ?
C10 C11 H11 111.8 . . ?
C12 C11 H11 111.8 . . ?
C7 C12 C11 110.5(6) . . ?
C7 C12 H12A 109.5 . . ?
C11 C12 H12A 109.5 . . ?
C7 C12 H12B 109.5 . . ?
C11 C12 H12B 109.5 . . ?
H12A C12 H12B 108.1 . . ?
C11 C13 C11 117.7(14) 7_565 . ?
C11 C13 H13A 107.9 7_565 . ?
C11 C13 H13A 107.9 . . ?
C11 C13 H13B 107.9 7_565 . ?
C11 C13 H13B 107.9 . . ?
H13A C13 H13B 107.2 . . ?
C15 C14 C15 136.6(10) . 7_565 ?
C15 C14 C2 108.3(5) . . ?
C15 C14 C2 108.3(5) 7_565 . ?
C15 C14 C16 78.8(6) . 7_565 ?
C15 C14 C16 110.4(6) 7_565 7_565 ?
C2 C14 C16 108.3(6) . 7_565 ?
C15 C14 C16 110.4(6) . . ?
C15 C14 C16 78.8(6) 7_565 . ?
C2 C14 C16 108.3(6) . . ?
C16 C14 C16 34.0(7) 7_565 . ?
C15 C14 C17 33.6(5) . 7_565 ?
C15 C14 C17 108.4(8) 7_565 7_565 ?
C2 C14 C17 114.1(5) . 7_565 ?
C16 C14 C17 107.3(6) 7_565 7_565 ?
C16 C14 C17 131.3(6) . 7_565 ?
C15 C14 C17 108.4(8) . . ?
C15 C14 C17 33.6(5) 7_565 . ?
C2 C14 C17 114.1(5) . . ?
C16 C14 C17 131.3(6) 7_565 . ?
C16 C14 C17 107.3(6) . . ?
C17 C14 C17 76.3(9) 7_565 . ?
C17 C15 C14 77.7(12) 7_565 . ?
C17 C15 C18 84.3(12) 7_565 . ?
C14 C15 C18 111.5(9) . . ?
C17 C15 C19 55.3(10) 7_565 7_565 ?
C14 C15 C19 97.0(8) . 7_565 ?
C18 C15 C19 29.6(6) . 7_565 ?
C17 C15 C16 121.4(13) 7_565 7_565 ?
C14 C15 C16 51.9(5) . 7_565 ?
C18 C15 C16 88.1(7) . 7_565 ?
C19 C15 C16 99.0(7) 7_565 7_565 ?
C16 C16 C20 88.7(5) 7_565 . ?
C16 C16 C14 73.0(3) 7_565 . ?
C20 C16 C14 111.0(7) . . ?
C16 C16 C20 60.6(4) 7_565 7_565 ?
C20 C16 C20 28.1(7) . 7_565 ?
C14 C16 C20 100.0(6) . 7_565 ?
C16 C16 C15 119.0(4) 7_565 7_565 ?
C20 C16 C15 94.0(7) . 7_565 ?
C14 C16 C15 49.4(4) . 7_565 ?
C20 C16 C15 106.8(6) 7_565 7_565 ?
C15 C17 C14 68.7(11) 7_565 . ?
C15 C17 C19 97.1(12) 7_565 . ?
C14 C17 C19 109.0(8) . . ?
C15 C17 C18 64.4(11) 7_565 7_565 ?
C14 C17 C18 100.2(8) . 7_565 ?
C19 C17 C18 33.2(6) . 7_565 ?
C15 C17 C17 118.3(11) 7_565 7_565 ?
C14 C17 C17 51.8(5) . 7_565 ?
C19 C17 C17 88.3(7) . 7_565 ?
C18 C17 C17 108.1(6) 7_565 7_565 ?
C15 C17 C21 112.4(12) 7_565 7_565 ?
C14 C17 C21 108.7(7) . 7_565 ?
C19 C17 C21 16.1(6) . 7_565 ?
C18 C17 C21 49.2(6) 7_565 7_565 ?
C17 C17 C21 76.7(5) 7_565 7_565 ?
C22 C18 C19 105.1(18) 7_565 7_565 ?
C22 C18 C23 28.1(11) 7_565 . ?
C19 C18 C23 115.7(15) 7_565 . ?
C22 C18 C15 137.5(16) 7_565 . ?
C19 C18 C15 96.7(13) 7_565 . ?
C23 C18 C15 109.4(10) . . ?
C22 C18 C21 95.4(15) 7_565 . ?
C19 C18 C21 9.9(10) 7_565 . ?
C23 C18 C21 108.1(10) . . ?
C15 C18 C21 105.8(10) . . ?
C22 C18 C17 149.2(17) 7_565 7_565 ?
C19 C18 C17 65.9(11) 7_565 7_565 ?
C23 C18 C17 126.8(10) . 7_565 ?
C15 C18 C17 31.3(6) . 7_565 ?
C21 C18 C17 75.4(9) . 7_565 ?
C22 C18 C20 47.2(12) 7_565 7_565 ?
C19 C18 C20 107.8(13) 7_565 7_565 ?
C23 C18 C20 21.4(5) . 7_565 ?
C15 C18 C20 91.7(8) . 7_565 ?
C21 C18 C20 103.1(8) . 7_565 ?
C17 C18 C20 105.5(8) 7_565 7_565 ?
C21 C19 C18 156(2) 7_565 7_565 ?
C21 C19 C22 119(2) 7_565 . ?
C18 C19 C22 36.8(10) 7_565 . ?
C21 C19 C21 31.5(14) 7_565 . ?
C18 C19 C21 143.4(16) 7_565 . ?
C22 C19 C21 113.5(12) . . ?
C21 C19 C17 122(2) 7_565 . ?
C18 C19 C17 80.9(13) 7_565 . ?
C22 C19 C17 112.2(11) . . ?
C21 C19 C17 104.4(11) . . ?
C21 C19 C19 51.0(17) 7_565 7_565 ?
C18 C19 C19 127.7(12) 7_565 7_565 ?
C22 C19 C19 106.2(8) . 7_565 ?
C21 C19 C19 19.6(6) . 7_565 ?
C17 C19 C19 91.7(7) . 7_565 ?
C21 C19 C15 148(2) 7_565 7_565 ?
C18 C19 C15 53.7(11) 7_565 7_565 ?
C22 C19 C15 85.0(9) . 7_565 ?
C21 C19 C15 121.9(10) . 7_565 ?
C17 C19 C15 27.6(5) . 7_565 ?
C19 C19 C15 104.2(5) 7_565 7_565 ?
C23 C20 C20 139.3(12) 7_565 7_565 ?
C23 C20 C22 21.0(11) 7_565 . ?
C20 C20 C22 126.9(6) 7_565 . ?
C23 C20 C23 119.3(16) 7_565 . ?
C20 C20 C23 20.0(6) 7_565 . ?
C22 C20 C23 108.3(9) . . ?
C23 C20 C16 119.3(13) 7_565 . ?
C20 C20 C16 91.3(5) 7_565 . ?
C22 C20 C16 110.8(8) . . ?
C23 C20 C16 106.7(8) . . ?
C23 C20 C16 144.4(13) 7_565 7_565 ?
C20 C20 C16 60.6(4) 7_565 7_565 ?
C22 C20 C16 128.1(8) . 7_565 ?
C23 C20 C16 76.7(6) . 7_565 ?
C16 C20 C16 30.7(6) . 7_565 ?
C23 C20 C18 43.5(11) 7_565 7_565 ?
C20 C20 C18 122.9(5) 7_565 7_565 ?
C22 C20 C18 26.1(6) . 7_565 ?
C23 C20 C18 110.2(8) . 7_565 ?
C16 C20 C18 85.9(7) . 7_565 ?
C16 C20 C18 102.4(6) 7_565 7_565 ?
C19 C21 C21 129.0(17) 7_565 7_565 ?
C19 C21 C19 109(2) 7_565 . ?
C21 C21 C19 19.6(6) 7_565 . ?
C19 C21 C18 14.4(14) 7_565 . ?
C21 C21 C18 129.2(6) 7_565 . ?
C19 C21 C18 110.5(10) . . ?
C19 C21 C22 43.0(15) 7_565 7_565 ?
C21 C21 C22 115.9(6) 7_565 7_565 ?
C19 C21 C22 102.4(9) . 7_565 ?
C18 C21 C22 28.9(6) . 7_565 ?
C19 C21 C17 41.8(15) 7_565 7_565 ?
C21 C21 C17 103.3(5) 7_565 7_565 ?
C19 C21 C17 87.5(8) . 7_565 ?
C18 C21 C17 55.4(7) . 7_565 ?
C22 C21 C17 81.3(7) 7_565 7_565 ?
C23 C22 C18 121(2) 7_565 7_565 ?
C23 C22 C19 129.8(18) 7_565 . ?
C18 C22 C19 38.2(11) 7_565 . ?
C23 C22 C20 20.3(11) 7_565 . ?
C18 C22 C20 106.7(15) 7_565 . ?
C19 C22 C20 109.5(11) . . ?
C23 C22 C21 129.3(17) 7_565 7_565 ?
C18 C22 C21 55.7(12) 7_565 7_565 ?
C19 C22 C21 17.6(6) . 7_565 ?
C20 C22 C21 109.8(9) . 7_565 ?
C20 C23 C22 139(2) 7_565 7_565 ?
C20 C23 C18 115.2(14) 7_565 . ?
C22 C23 C18 31.3(12) 7_565 . ?
C20 C23 C20 20.8(8) 7_565 . ?
C22 C23 C20 126.6(17) 7_565 . ?
C18 C23 C20 113.1(10) . . ?

loop_
_geom_bond_atom_site_label_1
_geom_bond_atom_site_label_2
_geom_bond_distance
_geom_bond_site_symmetry_2
_geom_bond_publ_flag
P1 C1 1.696(7) . ?
P1 N1 1.710(5) . ?
P2 C2 1.737(7) . ?
P2 C1 1.755(7) . ?
N1 C2 1.383(8) . ?
N1 C3 1.450(8) . ?
C1 C7 1.539(9) . ?
C2 C14 1.536(9) . ?
C3 C4 1.386(7) . ?
C3 C4 1.386(7) 7_565 ?
C4 C5 1.387(8) . ?
C4 H4 0.9500 . ?
C5 C6 1.355(9) . ?
C5 H5 0.9500 . ?
C6 H6 0.9500 . ?
C7 C12 1.492(8) . ?
C7 C12 1.492(8) 7_565 ?
C7 C8 1.544(10) . ?
C8 C9 1.532(11) . ?
C8 H8A 0.9900 . ?
C8 H8B 0.9900 . ?
C9 C10 1.411(10) 7_565 ?
C9 C10 1.411(10) . ?
C9 H9 1.0000 . ?
C10 C11 1.568(13) . ?
C10 H10A 0.9900 . ?
C10 H10B 0.9900 . ?
C11 C13 1.400(16) . ?
C11 C12 1.590(10) . ?
C11 H11 1.0000 . ?
C12 H12A 0.9900 . ?
C12 H12B 0.9900 . ?
C13 H13A 0.9900 . ?
C13 H13B 0.9900 . ?
C14 C15 1.507(12) . ?
C14 C15 1.507(12) 7_565 ?
C14 C16 1.561(11) 7_565 ?
C14 C16 1.561(11) . ?
C14 C17 1.580(12) 7_565 ?
C14 C17 1.580(13) . ?
C15 C17 0.895(14) 7_565 ?
C15 C18 1.554(16) . ?
C15 C19 1.915(17) 7_565 ?
C15 C16 1.947(15) 7_565 ?
C16 C16 0.913(18) 7_565 ?
C16 C20 1.556(13) . ?
C16 C20 1.785(13) 7_565 ?
C17 C19 1.586(16) . ?
C17 C18 1.715(17) 7_565 ?
C17 C17 1.95(2) 7_565 ?
C17 C21 2.016(16) 7_565 ?
C18 C22 0.922(15) 7_565 ?
C18 C19 0.951(16) 7_565 ?
C18 C23 1.526(17) . ?
C18 C21 1.576(17) . ?
C18 C20 2.008(16) 7_565 ?
C19 C21 0.660(15) 7_565 ?
C19 C22 1.487(19) . ?
C19 C21 1.532(18) . ?
C19 C19 1.86(3) 7_565 ?
C20 C23 0.809(14) 7_565 ?
C20 C20 0.840(19) 7_565 ?
C20 C22 1.538(17) . ?
C20 C23 1.546(17) . ?
C21 C21 1.03(2) 7_565 ?
C21 C22 1.899(19) 7_565 ?
C22 C23 0.834(15) 7_565 ?

loop_
_geom_torsion_atom_site_label_1
_geom_torsion_atom_site_label_2
_geom_torsion_atom_site_label_3
_geom_torsion_atom_site_label_4
_geom_torsion
_geom_torsion_site_symmetry_1
_geom_torsion_site_symmetry_2
_geom_torsion_site_symmetry_3
_geom_torsion_site_symmetry_4
_geom_torsion_publ_flag
C1 P1 N1 C2 0.000(1) . . . . ?
C1 P1 N1 C3 180.000(1) . . . . ?
N1 P1 C1 C7 180.000(1) . . . . ?
N1 P1 C1 P2 0.000(1) . . . . ?
C2 P2 C1 C7 180.000(1) . . . . ?
C2 P2 C1 P1 0.000(0) . . . . ?
C3 N1 C2 C14 0.000(1) . . . . ?
P1 N1 C2 C14 180.000(1) . . . . ?
C3 N1 C2 P2 180.000(1) . . . . ?
P1 N1 C2 P2 0.000(1) . . . . ?
C1 P2 C2 N1 0.000(1) . . . . ?
C1 P2 C2 C14 180.000(1) . . . . ?
C2 N1 C3 C4 -92.9(5) . . . . ?
P1 N1 C3 C4 87.1(5) . . . . ?
C2 N1 C3 C4 92.9(5) . . . 7_565 ?
P1 N1 C3 C4 -87.1(5) . . . 7_565 ?
C4 C3 C4 C5 -2.8(10) 7_565 . . . ?
N1 C3 C4 C5 -177.0(5) . . . . ?
C3 C4 C5 C6 1.7(9) . . . . ?
C4 C5 C6 C5 -0.7(13) . . . 7_565 ?
P1 C1 C7 C12 -117.3(6) . . . . ?
P2 C1 C7 C12 62.7(6) . . . . ?
P1 C1 C7 C12 117.3(6) . . . 7_565 ?
P2 C1 C7 C12 -62.7(6) . . . 7_565 ?
P1 C1 C7 C8 0.000(2) . . . . ?
P2 C1 C7 C8 180.000(1) . . . . ?
C12 C7 C8 C9 -60.1(5) . . . . ?
C12 C7 C8 C9 60.1(5) 7_565 . . . ?
C1 C7 C8 C9 180.000(2) . . . . ?
C7 C8 C9 C10 -61.7(6) . . . 7_565 ?
C7 C8 C9 C10 61.7(6) . . . . ?
C10 C9 C10 C11 59.2(10) 7_565 . . . ?
C8 C9 C10 C11 -63.8(9) . . . . ?
C9 C10 C11 C13 -53.7(11) . . . . ?
C9 C10 C11 C12 62.2(10) . . . . ?
C12 C7 C12 C11 -51.9(12) 7_565 . . . ?
C1 C7 C12 C11 -176.0(8) . . . . ?
C8 C7 C12 C11 63.9(10) . . . . ?
C13 C11 C12 C7 52.0(12) . . . . ?
C10 C11 C12 C7 -63.2(11) . . . . ?
C10 C11 C13 C11 53.5(17) . . . 7_565 ?
C12 C11 C13 C11 -58.3(17) . . . 7_565 ?
N1 C2 C14 C15 78.2(6) . . . . ?
P2 C2 C14 C15 -101.8(6) . . . . ?
N1 C2 C14 C15 -78.2(6) . . . 7_565 ?
P2 C2 C14 C15 101.8(6) . . . 7_565 ?
N1 C2 C14 C16 162.1(4) . . . 7_565 ?
P2 C2 C14 C16 -17.9(4) . . . 7_565 ?
N1 C2 C14 C16 -162.1(4) . . . . ?
P2 C2 C14 C16 17.9(4) . . . . ?
N1 C2 C14 C17 42.6(6) . . . 7_565 ?
P2 C2 C14 C17 -137.4(6) . . . 7_565 ?
N1 C2 C14 C17 -42.6(6) . . . . ?
P2 C2 C14 C17 137.4(6) . . . . ?
C15 C14 C15 C17 40.2(19) 7_565 . . 7_565 ?
C2 C14 C15 C17 -106.2(11) . . . 7_565 ?
C16 C14 C15 C17 148.1(11) 7_565 . . 7_565 ?
C16 C14 C15 C17 135.4(11) . . . 7_565 ?
C17 C14 C15 C17 18.1(10) . . . 7_565 ?
C15 C14 C15 C18 -38.6(19) 7_565 . . . ?
C2 C14 C15 C18 175.0(8) . . . . ?
C16 C14 C15 C18 69.3(9) 7_565 . . . ?
C16 C14 C15 C18 56.6(11) . . . . ?
C17 C14 C15 C18 -78.8(13) 7_565 . . . ?
C17 C14 C15 C18 -60.7(11) . . . . ?
C15 C14 C15 C19 -11.9(17) 7_565 . . 7_565 ?
C2 C14 C15 C19 -158.3(6) . . . 7_565 ?
C16 C14 C15 C19 96.0(7) 7_565 . . 7_565 ?
C16 C14 C15 C19 83.3(8) . . . 7_565 ?
C17 C14 C15 C19 -52.1(10) 7_565 . . 7_565 ?
C17 C14 C15 C19 -34.0(9) . . . 7_565 ?
C15 C14 C15 C16 -107.9(13) 7_565 . . 7_565 ?
C2 C14 C15 C16 105.7(6) . . . 7_565 ?
C16 C14 C15 C16 -12.7(4) . . . 7_565 ?
C17 C14 C15 C16 -148.1(11) 7_565 . . 7_565 ?
C17 C14 C15 C16 -130.0(7) . . . 7_565 ?
C15 C14 C16 C16 22.6(5) . . . 7_565 ?
C15 C14 C16 C16 158.4(5) 7_565 . . 7_565 ?
C2 C14 C16 C16 -95.8(2) . . . 7_565 ?
C17 C14 C16 C16 53.7(7) 7_565 . . 7_565 ?
C17 C14 C16 C16 140.6(6) . . . 7_565 ?
C15 C14 C16 C20 -59.1(9) . . . . ?
C15 C14 C16 C20 76.6(8) 7_565 . . . ?
C2 C14 C16 C20 -177.6(6) . . . . ?
C16 C14 C16 C20 -81.8(7) 7_565 . . . ?
C17 C14 C16 C20 -28.0(11) 7_565 . . . ?
C17 C14 C16 C20 58.8(9) . . . . ?
C15 C14 C16 C20 -32.2(8) . . . 7_565 ?
C15 C14 C16 C20 103.5(7) 7_565 . . 7_565 ?
C2 C14 C16 C20 -150.7(4) . . . 7_565 ?
C16 C14 C16 C20 -54.9(5) 7_565 . . 7_565 ?
C17 C14 C16 C20 -1.1(10) 7_565 . . 7_565 ?
C17 C14 C16 C20 85.7(7) . . . 7_565 ?
C15 C14 C16 C15 -135.8(10) . . . 7_565 ?
C2 C14 C16 C15 105.8(5) . . . 7_565 ?
C16 C14 C16 C15 -158.4(5) 7_565 . . 7_565 ?
C17 C14 C16 C15 -104.7(10) 7_565 . . 7_565 ?
C17 C14 C16 C15 -17.8(6) . . . 7_565 ?
C15 C14 C17 C15 152.1(14) . . . 7_565 ?
C2 C14 C17 C15 -87.1(11) . . . 7_565 ?
C16 C14 C17 C15 61.1(13) 7_565 . . 7_565 ?
C16 C14 C17 C15 32.9(12) . . . 7_565 ?
C17 C14 C17 C15 162.3(9) 7_565 . . 7_565 ?
C15 C14 C17 C19 61.7(11) . . . . ?
C15 C14 C17 C19 -90.4(13) 7_565 . . . ?
C2 C14 C17 C19 -177.5(7) . . . . ?
C16 C14 C17 C19 -29.3(12) 7_565 . . . ?
C16 C14 C17 C19 -57.5(10) . . . . ?
C17 C14 C17 C19 71.9(10) 7_565 . . . ?
C15 C14 C17 C18 94.9(9) . . . 7_565 ?
C15 C14 C17 C18 -57.2(11) 7_565 . . 7_565 ?
C2 C14 C17 C18 -144.3(7) . . . 7_565 ?
C16 C14 C17 C18 3.9(11) 7_565 . . 7_565 ?
C16 C14 C17 C18 -24.3(9) . . . 7_565 ?
C17 C14 C17 C18 105.1(7) 7_565 . . 7_565 ?
C15 C14 C17 C17 -10.2(5) . . . 7_565 ?
C15 C14 C17 C17 -162.3(9) 7_565 . . 7_565 ?
C2 C14 C17 C17 110.6(6) . . . 7_565 ?
C16 C14 C17 C17 -101.2(8) 7_565 . . 7_565 ?
C16 C14 C17 C17 -129.4(7) . . . 7_565 ?
C15 C14 C17 C21 44.7(9) . . . 7_565 ?
C15 C14 C17 C21 -107.4(12) 7_565 . . 7_565 ?
C2 C14 C17 C21 165.5(5) . . . 7_565 ?
C16 C14 C17 C21 -46.3(11) 7_565 . . 7_565 ?
C16 C14 C17 C21 -74.5(8) . . . 7_565 ?
C17 C14 C17 C21 54.9(8) 7_565 . . 7_565 ?
C17 C15 C18 C22 -131(3) 7_565 . . 7_565 ?
C14 C15 C18 C22 -56(3) . . . 7_565 ?
C19 C15 C18 C22 -121(3) 7_565 . . 7_565 ?
C16 C15 C18 C22 -9(3) 7_565 . . 7_565 ?
C17 C15 C18 C19 -9.7(16) 7_565 . . 7_565 ?
C14 C15 C18 C19 64.7(15) . . . 7_565 ?
C16 C15 C18 C19 112.1(13) 7_565 . . 7_565 ?
C17 C15 C18 C23 -130.1(14) 7_565 . . . ?
C14 C15 C18 C23 -55.7(13) . . . . ?
C19 C15 C18 C23 -120.3(17) 7_565 . . . ?
C16 C15 C18 C23 -8.3(10) 7_565 . . . ?
C17 C15 C18 C21 -13.8(14) 7_565 . . . ?
C14 C15 C18 C21 60.6(11) . . . . ?
C19 C15 C18 C21 -4.1(10) 7_565 . . . ?
C16 C15 C18 C21 108.0(9) 7_565 . . . ?
C14 C15 C18 C17 74.4(12) . . . 7_565 ?
C19 C15 C18 C17 9.7(16) 7_565 . . 7_565 ?
C16 C15 C18 C17 121.8(13) 7_565 . . 7_565 ?
C17 C15 C18 C20 -117.9(12) 7_565 . . 7_565 ?
C14 C15 C18 C20 -43.5(10) . . . 7_565 ?
C19 C15 C18 C20 -108.2(14) 7_565 . . 7_565 ?
C16 C15 C18 C20 3.9(7) 7_565 . . 7_565 ?
C15 C17 C19 C21 -162(2) 7_565 . . 7_565 ?
C14 C17 C19 C21 -92(2) . . . 7_565 ?
C18 C17 C19 C21 -171(3) 7_565 . . 7_565 ?
C17 C17 C19 C21 -44(2) 7_565 . . 7_565 ?
C15 C17 C19 C18 9.6(16) 7_565 . . 7_565 ?
C14 C17 C19 C18 79.5(13) . . . 7_565 ?
C17 C17 C19 C18 127.9(11) 7_565 . . 7_565 ?
C21 C17 C19 C18 171(3) 7_565 . . 7_565 ?
C15 C17 C19 C22 -10.0(17) 7_565 . . . ?
C14 C17 C19 C22 59.9(13) . . . . ?
C18 C17 C19 C22 -19.6(11) 7_565 . . . ?
C17 C17 C19 C22 108.3(10) 7_565 . . . ?
C21 C17 C19 C22 152(3) 7_565 . . . ?
C15 C17 C19 C21 -133.3(14) 7_565 . . . ?
C14 C17 C19 C21 -63.5(11) . . . . ?
C18 C17 C19 C21 -142.9(16) 7_565 . . . ?
C17 C17 C19 C21 -15.1(8) 7_565 . . . ?
C21 C17 C19 C21 28.5(17) 7_565 . . . ?
C15 C17 C19 C19 -118.3(12) 7_565 . . 7_565 ?
C14 C17 C19 C19 -48.4(7) . . . 7_565 ?
C18 C17 C19 C19 -127.9(11) 7_565 . . 7_565 ?
C17 C17 C19 C19 -0.001(1) 7_565 . . 7_565 ?
C21 C17 C19 C19 44(2) 7_565 . . 7_565 ?
C14 C17 C19 C15 69.9(12) . . . 7_565 ?
C18 C17 C19 C15 -9.6(16) 7_565 . . 7_565 ?
C17 C17 C19 C15 118.3(12) 7_565 . . 7_565 ?
C21 C17 C19 C15 162(2) 7_565 . . 7_565 ?
C16 C16 C20 C23 -151.9(15) 7_565 . . 7_565 ?
C14 C16 C20 C23 -80.7(16) . . . 7_565 ?
C20 C16 C20 C23 -151.9(15) 7_565 . . 7_565 ?
C15 C16 C20 C23 -32.9(16) 7_565 . . 7_565 ?
C16 C16 C20 C20 0.003(2) 7_565 . . 7_565 ?
C14 C16 C20 C20 71.2(5) . . . 7_565 ?
C15 C16 C20 C20 119.0(5) 7_565 . . 7_565 ?
C16 C16 C20 C22 -130.7(8) 7_565 . . . ?
C14 C16 C20 C22 -59.5(10) . . . . ?
C20 C16 C20 C22 -130.7(8) 7_565 . . . ?
C15 C16 C20 C22 -11.7(10) 7_565 . . . ?
C16 C16 C20 C23 -13.0(7) 7_565 . . . ?
C14 C16 C20 C23 58.3(9) . . . . ?
C20 C16 C20 C23 -13.0(7) 7_565 . . . ?
C15 C16 C20 C23 106.0(8) 7_565 . . . ?
C14 C16 C20 C16 71.2(5) . . . 7_565 ?
C20 C16 C20 C16 -0.003(4) 7_565 . . 7_565 ?
C15 C16 C20 C16 119.0(5) 7_565 . . 7_565 ?
C16 C16 C20 C18 -122.9(5) 7_565 . . 7_565 ?
C14 C16 C20 C18 -51.7(7) . . . 7_565 ?
C20 C16 C20 C18 -122.9(5) 7_565 . . 7_565 ?
C15 C16 C20 C18 -3.9(7) 7_565 . . 7_565 ?
C21 C19 C21 C19 -179.993(3) 7_565 . . 7_565 ?
C18 C19 C21 C19 -43(4) 7_565 . . 7_565 ?
C22 C19 C21 C19 -72(2) . . . 7_565 ?
C17 C19 C21 C19 51(2) . . . 7_565 ?
C15 C19 C21 C19 27(3) 7_565 . . 7_565 ?
C18 C19 C21 C21 137(4) 7_565 . . 7_565 ?
C22 C19 C21 C21 108(2) . . . 7_565 ?
C17 C19 C21 C21 -129(2) . . . 7_565 ?
C19 C19 C21 C21 179.993(3) 7_565 . . 7_565 ?
C15 C19 C21 C21 -153(3) 7_565 . . 7_565 ?
C21 C19 C21 C18 -164.7(15) 7_565 . . . ?
C18 C19 C21 C18 -28(3) 7_565 . . . ?
C22 C19 C21 C18 -56.4(13) . . . . ?
C17 C19 C21 C18 66.1(12) . . . . ?
C19 C19 C21 C18 15.3(15) 7_565 . . . ?
C15 C19 C21 C18 42.7(15) 7_565 . . . ?
C21 C19 C21 C22 -135.7(18) 7_565 . . 7_565 ?
C18 C19 C21 C22 1(3) 7_565 . . 7_565 ?
C22 C19 C21 C22 -27.5(11) . . . 7_565 ?
C17 C19 C21 C22 95.1(10) . . . 7_565 ?
C19 C19 C21 C22 44.3(18) 7_565 . . 7_565 ?
C15 C19 C21 C22 71.6(12) 7_565 . . 7_565 ?
C21 C19 C21 C17 143.8(19) 7_565 . . 7_565 ?
C18 C19 C21 C17 -80(3) 7_565 . . 7_565 ?
C22 C19 C21 C17 -107.9(10) . . . 7_565 ?
C17 C19 C21 C17 14.6(8) . . . 7_565 ?
C19 C19 C21 C17 -36.2(19) 7_565 . . 7_565 ?
C15 C19 C21 C17 -8.8(11) 7_565 . . 7_565 ?
C22 C18 C21 C19 167(7) 7_565 . . 7_565 ?
C23 C18 C21 C19 141(6) . . . 7_565 ?
C15 C18 C21 C19 24(6) . . . 7_565 ?
C17 C18 C21 C19 17(6) 7_565 . . 7_565 ?
C20 C18 C21 C19 120(6) 7_565 . . 7_565 ?
C22 C18 C21 C21 71.9(15) 7_565 . . 7_565 ?
C19 C18 C21 C21 -95(6) 7_565 . . 7_565 ?
C23 C18 C21 C21 46.2(12) . . . 7_565 ?
C15 C18 C21 C21 -70.9(10) . . . 7_565 ?
C17 C18 C21 C21 -78.3(8) 7_565 . . 7_565 ?
C20 C18 C21 C21 24.6(10) 7_565 . . 7_565 ?
C22 C18 C21 C19 78.4(16) 7_565 . . . ?
C19 C18 C21 C19 -88(6) 7_565 . . . ?
C23 C18 C21 C19 52.8(13) . . . . ?
C15 C18 C21 C19 -64.4(13) . . . . ?
C17 C18 C21 C19 -71.7(10) 7_565 . . . ?
C20 C18 C21 C19 31.2(12) 7_565 . . . ?
C19 C18 C21 C22 -167(7) 7_565 . . 7_565 ?
C23 C18 C21 C22 -25.6(11) . . . 7_565 ?
C15 C18 C21 C22 -142.8(19) . . . 7_565 ?
C17 C18 C21 C22 -150.2(16) 7_565 . . 7_565 ?
C20 C18 C21 C22 -47.2(12) 7_565 . . 7_565 ?
C22 C18 C21 C17 150.2(16) 7_565 . . 7_565 ?
C19 C18 C21 C17 -17(6) 7_565 . . 7_565 ?
C23 C18 C21 C17 124.5(11) . . . 7_565 ?
C15 C18 C21 C17 7.4(7) . . . 7_565 ?
C20 C18 C21 C17 102.9(8) 7_565 . . 7_565 ?
C21 C19 C22 C23 96(3) 7_565 . . 7_565 ?
C18 C19 C22 C23 -91(3) 7_565 . . 7_565 ?
C21 C19 C22 C23 61(2) . . . 7_565 ?
C17 C19 C22 C23 -57(3) . . . 7_565 ?
C19 C19 C22 C23 42(2) 7_565 . . 7_565 ?
C15 C19 C22 C23 -62(2) 7_565 . . 7_565 ?
C21 C19 C22 C18 -174(3) 7_565 . . 7_565 ?
C21 C19 C22 C18 152(2) . . . 7_565 ?
C17 C19 C22 C18 33.6(19) . . . 7_565 ?
C19 C19 C22 C18 132.4(18) 7_565 . . 7_565 ?
C15 C19 C22 C18 29.0(17) 7_565 . . 7_565 ?
C21 C19 C22 C20 94(2) 7_565 . . . ?
C18 C19 C22 C20 -92.5(19) 7_565 . . . ?
C21 C19 C22 C20 59.3(13) . . . . ?
C17 C19 C22 C20 -58.8(14) . . . . ?
C19 C19 C22 C20 39.9(10) 7_565 . . . ?
C15 C19 C22 C20 -63.4(10) 7_565 . . . ?
C18 C19 C22 C21 174(3) 7_565 . . 7_565 ?
C21 C19 C22 C21 -34.6(17) . . . 7_565 ?
C17 C19 C22 C21 -153(3) . . . 7_565 ?
C19 C19 C22 C21 -54(2) 7_565 . . 7_565 ?
C15 C19 C22 C21 -157(3) 7_565 . . 7_565 ?
C20 C20 C22 C23 134(3) 7_565 . . 7_565 ?
C23 C20 C22 C23 125(4) . . . 7_565 ?
C16 C20 C22 C23 -118(3) . . . 7_565 ?
C16 C20 C22 C23 -147(3) 7_565 . . 7_565 ?
C18 C20 C22 C23 -136(4) 7_565 . . 7_565 ?
C23 C20 C22 C18 136(4) 7_565 . . 7_565 ?
C20 C20 C22 C18 -90.6(16) 7_565 . . 7_565 ?
C23 C20 C22 C18 -98.8(16) . . . 7_565 ?
C16 C20 C22 C18 17.9(18) . . . 7_565 ?
C16 C20 C22 C18 -12(2) 7_565 . . 7_565 ?
C23 C20 C22 C19 176(4) 7_565 . . . ?
C20 C20 C22 C19 -50.5(13) 7_565 . . . ?
C23 C20 C22 C19 -58.7(13) . . . . ?
C16 C20 C22 C19 58.0(13) . . . . ?
C16 C20 C22 C19 28.5(15) 7_565 . . . ?
C18 C20 C22 C19 40.1(12) 7_565 . . . ?
C23 C20 C22 C21 -165(3) 7_565 . . 7_565 ?
C20 C20 C22 C21 -31.7(11) 7_565 . . 7_565 ?
C23 C20 C22 C21 -39.9(11) . . . 7_565 ?
C16 C20 C22 C21 76.8(11) . . . 7_565 ?
C16 C20 C22 C21 47.3(13) 7_565 . . 7_565 ?
C18 C20 C22 C21 58.9(14) 7_565 . . 7_565 ?
C22 C18 C23 C20 -146(3) 7_565 . . 7_565 ?
C19 C18 C23 C20 -73(2) 7_565 . . 7_565 ?
C15 C18 C23 C20 35.4(19) . . . 7_565 ?
C21 C18 C23 C20 -79.5(17) . . . 7_565 ?
C17 C18 C23 C20 6(2) 7_565 . . 7_565 ?
C19 C18 C23 C22 73(3) 7_565 . . 7_565 ?
C15 C18 C23 C22 -179(3) . . . 7_565 ?
C21 C18 C23 C22 66(3) . . . 7_565 ?
C17 C18 C23 C22 151(3) 7_565 . . 7_565 ?
C20 C18 C23 C22 146(3) 7_565 . . 7_565 ?
C22 C18 C23 C20 -123(3) 7_565 . . . ?
C19 C18 C23 C20 -49.9(18) 7_565 . . . ?
C15 C18 C23 C20 58.0(13) . . . . ?
C21 C18 C23 C20 -56.8(12) . . . . ?
C17 C18 C23 C20 28.3(17) 7_565 . . . ?
C20 C18 C23 C20 22.7(9) 7_565 . . . ?
C23 C20 C23 C20 -179.993(8) 7_565 . . 7_565 ?
C22 C20 C23 C20 160.5(14) . . . 7_565 ?
C16 C20 C23 C20 41(2) . . . 7_565 ?
C16 C20 C23 C20 34.3(17) 7_565 . . 7_565 ?
C18 C20 C23 C20 132.9(14) 7_565 . . 7_565 ?
C23 C20 C23 C22 47(3) 7_565 . . 7_565 ?
C20 C20 C23 C22 -133(3) 7_565 . . 7_565 ?
C22 C20 C23 C22 27.2(19) . . . 7_565 ?
C16 C20 C23 C22 -92(2) . . . 7_565 ?
C16 C20 C23 C22 -98.9(19) 7_565 . . 7_565 ?
C18 C20 C23 C22 0(2) 7_565 . . 7_565 ?
C23 C20 C23 C18 79.7(19) 7_565 . . . ?
C20 C20 C23 C18 -100.3(19) 7_565 . . . ?
C22 C20 C23 C18 60.2(11) . . . . ?
C16 C20 C23 C18 -59.2(11) . . . . ?
C16 C20 C23 C18 -66.0(9) 7_565 . . . ?
C18 C20 C23 C18 32.6(11) 7_565 . . . ?
